data_7208277
loop_
_publ_author_name
'Shen, Qian Jin'
'Pang, Xue'
'Zhao, Xiao Ran'
'Gao, Hai Yue'
'Sun, Hao-Ling'
'Jin, Wei Jun'

_publ_section_title
;
 Phosphorescent cocrystals constructed by 1,4-diiodotetrafluorobenzene and
 polyaromatic hydrocarbons based on C--I&#x22EF;\p halogen bonding and
 other assisting weak interactions
;
_journal_issue 15
_journal_name_full CrystEngComm
_journal_page_first 5027
_journal_paper_doi 10.1039/c2ce25338k
_journal_volume 14
_journal_year 2012
_chemical_formula_sum 'C24 H10 F8 I4'
_chemical_formula_weight 957.92
_chemical_name_systematic
;

?

;
_space_group_IT_number 13
_symmetry_cell_setting monoclinic
_symmetry_space_group_name_Hall '-P 2yc'
_symmetry_space_group_name_H-M 'P 1 2/c 1'
_atom_sites_solution_hydrogens geom
_atom_sites_solution_primary direct
_atom_sites_solution_secondary difmap
_audit_creation_method SHELXL-97
_cell_angle_alpha 90.00
_cell_angle_beta 99.0440(10)
_cell_angle_gamma 90.00
_cell_formula_units_Z 2
_cell_length_a 6.1559(5)
_cell_length_b 12.1831(11)
_cell_length_c 18.1485(15)
_cell_measurement_reflns_used 2456
_cell_measurement_temperature 297(2)
_cell_measurement_theta_max 24.89
_cell_measurement_theta_min 2.82
_cell_volume 1344.2(2)
_computing_cell_refinement 'Bruker SMART'
_computing_data_collection 'Bruker SMART'
_computing_data_reduction 'Bruker SAINT'
_computing_molecular_graphics 'Bruker SHELXTL'
_computing_publication_material 'Bruker SHELXTL'
_computing_structure_refinement 'SHELXL-97 (Sheldrick, 1997)'
_computing_structure_solution 'SHELXS-97 (Sheldrick, 1990)'
_diffrn_ambient_temperature 297(2)
_diffrn_measured_fraction_theta_full 0.998
_diffrn_measured_fraction_theta_max 0.998
_diffrn_measurement_device_type 'CCD area detector'
_diffrn_measurement_method 'phi and omega scans'
_diffrn_radiation_monochromator graphite
_diffrn_radiation_source 'fine-focus sealed tube'
_diffrn_radiation_type MoK\a
_diffrn_radiation_wavelength 0.71073
_diffrn_reflns_av_R_equivalents 0.0238
_diffrn_reflns_av_sigmaI/netI 0.0275
_diffrn_reflns_limit_h_max 7
_diffrn_reflns_limit_h_min -5
_diffrn_reflns_limit_k_max 12
_diffrn_reflns_limit_k_min -14
_diffrn_reflns_limit_l_max 21
_diffrn_reflns_limit_l_min -21
_diffrn_reflns_number 6541
_diffrn_reflns_theta_full 25.24
_diffrn_reflns_theta_max 25.24
_diffrn_reflns_theta_min 2.02
_exptl_absorpt_coefficient_mu 4.704
_exptl_absorpt_correction_T_max 0.5388
_exptl_absorpt_correction_T_min 0.3234
_exptl_absorpt_correction_type multi-scan
_exptl_absorpt_process_details sadabs
_exptl_crystal_density_diffrn 2.367
_exptl_crystal_density_method 'not measured'
_exptl_crystal_F_000 876
_exptl_crystal_size_max 0.31
_exptl_crystal_size_mid 0.26
_exptl_crystal_size_min 0.15
_refine_diff_density_max 1.241
_refine_diff_density_min -1.070
_refine_diff_density_rms 0.093
_refine_ls_extinction_coef 0.0044(3)
_refine_ls_extinction_expression Fc^*^=kFc[1+0.001xFc^2^\l^3^/sin(2\q)]^-1/4^
_refine_ls_extinction_method SHELXL
_refine_ls_goodness_of_fit_ref 1.035
_refine_ls_hydrogen_treatment constr
_refine_ls_matrix_type full
_refine_ls_number_parameters 164
_refine_ls_number_reflns 2439
_refine_ls_number_restraints 0
_refine_ls_restrained_S_all 1.035
_refine_ls_R_factor_all 0.0524
_refine_ls_R_factor_gt 0.0404
_refine_ls_shift/su_max 0.001
_refine_ls_shift/su_mean 0.000
_refine_ls_structure_factor_coef Fsqd
_refine_ls_weighting_details 'calc w=1/[\s^2^(Fo^2^)+(0.0362P)^2^+4.6380P] where P=(Fo^2^+2Fc^2^)/3'
_refine_ls_weighting_scheme calc
_refine_ls_wR_factor_gt 0.0930
_refine_ls_wR_factor_ref 0.1000
_reflns_number_gt 1934
_reflns_number_total 2439
_reflns_threshold_expression >2sigma(I)
_cod_data_source_file c2ce25338k.txt
_cod_data_source_block 111005b_0m
_cod_depositor_comments
;
The following automatic conversions were performed:

'_symmetry_cell_setting' value 'Monoclinic' changed to 'monoclinic'
according to /home/saulius/struct/CIF-dictionaries/cif_core.dic
dictionary named 'cif_core.dic' version 2.4.1 from 2010-06-29.

Automatic conversion script
Id: cif_fix_values 1891 2012-01-12 08:04:46Z andrius 
;
_cod_original_sg_symbol_H-M P2/c
_cod_database_code 7208277

loop_
_symmetry_equiv_pos_as_xyz
'x, y, z'
'-x, y, -z+1/2'
'-x, -y, -z'
'x, -y, z-1/2'

loop_
_atom_site_label
_atom_site_type_symbol
_atom_site_fract_x
_atom_site_fract_y
_atom_site_fract_z
_atom_site_U_iso_or_equiv
_atom_site_adp_type
_atom_site_occupancy
_atom_site_symmetry_multiplicity
_atom_site_calc_flag
_atom_site_refinement_flags
C1 C 1.1152(10) 0.7213(5) 0.3574(3) 0.0536(15) Uani 1 1 d .
C2 C 0.9415(10) 0.7268(5) 0.3971(4) 0.0556(15) Uani 1 1 d .
C3 C 0.8313(10) 0.6349(5) 0.4117(4) 0.0565(15) Uani 1 1 d .
C4 C 0.8872(10) 0.5335(5) 0.3898(3) 0.0513(14) Uani 1 1 d .
C5 C 1.0624(11) 0.5268(5) 0.3503(4) 0.0586(16) Uani 1 1 d .
C6 C 1.1715(11) 0.6202(6) 0.3343(4) 0.0612(17) Uani 1 1 d .
C7 C 0.6737(11) 0.0877(5) 0.3415(4) 0.0569(15) Uani 1 1 d .
H7 H 0.7974 0.0600 0.3243 0.068 Uiso 1 1 calc R
C8 C 0.6663(14) 0.0898(6) 0.4170(4) 0.072(2) Uani 1 1 d .
H8 H 0.7840 0.0626 0.4505 0.086 Uiso 1 1 calc R
C9 C 0.4844(16) 0.1325(6) 0.4432(4) 0.077(2) Uani 1 1 d .
H9 H 0.4797 0.1333 0.4942 0.093 Uiso 1 1 calc R
C10 C 0.3138(13) 0.1728(6) 0.3948(4) 0.073(2) Uani 1 1 d .
H10 H 0.1936 0.2033 0.4126 0.087 Uiso 1 1 calc R
C11 C 0.3179(11) 0.1686(5) 0.3184(4) 0.0587(16) Uani 1 1 d .
H11 H 0.1980 0.1946 0.2854 0.070 Uiso 1 1 calc R
C12 C 0.4977(9) 0.1266(4) 0.2908(3) 0.0455(13) Uani 1 1 d .
F1 F 0.8818(8) 0.8242(3) 0.4213(3) 0.0897(13) Uani 1 1 d .
F2 F 0.6635(8) 0.6463(4) 0.4506(3) 0.0940(14) Uani 1 1 d .
F3 F 1.1255(8) 0.4292(4) 0.3268(3) 0.0965(15) Uani 1 1 d .
F4 F 1.3391(7) 0.6089(4) 0.2952(3) 0.0952(15) Uani 1 1 d .
I1 I 1.28118(10) 0.86196(5) 0.33339(3) 0.0900(3) Uani 1 1 d .
I2 I 0.71673(9) 0.39315(4) 0.41156(3) 0.0866(2) Uani 1 1 d .

loop_
_atom_site_aniso_label
_atom_site_aniso_U_11
_atom_site_aniso_U_22
_atom_site_aniso_U_33
_atom_site_aniso_U_23
_atom_site_aniso_U_13
_atom_site_aniso_U_12
C1 0.052(4) 0.053(3) 0.053(3) 0.004(3) 0.001(3) -0.016(3)
C2 0.054(4) 0.048(3) 0.066(4) -0.005(3) 0.010(3) -0.005(3)
C3 0.050(4) 0.061(4) 0.062(4) -0.001(3) 0.019(3) -0.005(3)
C4 0.048(3) 0.046(3) 0.059(3) 0.001(3) 0.006(3) -0.013(3)
C5 0.058(4) 0.050(3) 0.067(4) -0.011(3) 0.007(3) 0.002(3)
C6 0.046(4) 0.078(5) 0.061(4) -0.001(3) 0.015(3) -0.011(3)
C7 0.057(4) 0.043(3) 0.070(4) 0.003(3) 0.008(3) 0.002(3)
C8 0.094(6) 0.054(4) 0.061(4) 0.009(3) -0.008(4) -0.005(4)
C9 0.115(7) 0.061(4) 0.058(4) -0.006(3) 0.024(4) -0.015(4)
C10 0.080(5) 0.064(4) 0.080(5) -0.012(4) 0.032(4) -0.005(4)
C11 0.055(4) 0.053(4) 0.070(4) -0.003(3) 0.015(3) -0.005(3)
C12 0.050(3) 0.032(3) 0.054(3) 0.002(2) 0.009(3) -0.007(2)
F1 0.095(3) 0.054(2) 0.124(4) -0.021(2) 0.031(3) -0.001(2)
F2 0.084(3) 0.095(3) 0.118(4) -0.017(3) 0.060(3) -0.015(2)
F3 0.089(3) 0.068(3) 0.135(4) -0.031(3) 0.027(3) 0.010(2)
F4 0.074(3) 0.120(4) 0.103(3) -0.016(3) 0.049(3) -0.015(3)
I1 0.0917(4) 0.0864(4) 0.0855(4) 0.0261(3) -0.0055(3) -0.0466(3)
I2 0.0846(4) 0.0644(3) 0.1073(5) 0.0146(3) 0.0039(3) -0.0316(3)

loop_
_atom_type_symbol
_atom_type_description
_atom_type_scat_dispersion_real
_atom_type_scat_dispersion_imag
_atom_type_scat_source
C C 0.0033 0.0016 'International Tables Vol C Tables 4.2.6.8 and 6.1.1.4'
H H 0.0000 0.0000 'International Tables Vol C Tables 4.2.6.8 and 6.1.1.4'
F F 0.0171 0.0103 'International Tables Vol C Tables 4.2.6.8 and 6.1.1.4'
I I -0.4742 1.8119 'International Tables Vol C Tables 4.2.6.8 and 6.1.1.4'

loop_
_geom_angle_atom_site_label_1
_geom_angle_atom_site_label_2
_geom_angle_atom_site_label_3
_geom_angle
_geom_angle_site_symmetry_3
C6 C1 C2 117.4(6) .
C6 C1 I1 121.5(5) .
C2 C1 I1 121.1(5) .
F1 C2 C3 119.7(6) .
F1 C2 C1 119.3(6) .
C3 C2 C1 121.0(6) .
F2 C3 C2 117.8(6) .
F2 C3 C4 119.8(6) .
C2 C3 C4 122.4(6) .
C3 C4 C5 117.2(5) .
C3 C4 I2 122.3(4) .
C5 C4 I2 120.5(5) .
F3 C5 C6 119.4(6) .
F3 C5 C4 120.2(6) .
C6 C5 C4 120.4(6) .
F4 C6 C1 120.5(6) .
F4 C6 C5 117.8(6) .
C1 C6 C5 121.7(6) .
C8 C7 C12 120.5(6) .
C8 C7 H7 119.8 .
C12 C7 H7 119.8 .
C7 C8 C9 120.2(7) .
C7 C8 H8 119.9 .
C9 C8 H8 119.9 .
C10 C9 C8 120.1(7) .
C10 C9 H9 120.0 .
C8 C9 H9 120.0 .
C9 C10 C11 120.0(7) .
C9 C10 H10 120.0 .
C11 C10 H10 120.0 .
C12 C11 C10 121.0(6) .
C12 C11 H11 119.5 .
C10 C11 H11 119.5 .
C11 C12 C7 118.2(6) .
C11 C12 C12 120.2(6) 2_655
C7 C12 C12 121.7(6) 2_655

loop_
_geom_bond_atom_site_label_1
_geom_bond_atom_site_label_2
_geom_bond_distance
_geom_bond_site_symmetry_2
C1 C6 1.364(9) .
C1 C2 1.381(9) .
C1 I1 2.076(6) .
C2 F1 1.337(7) .
C2 C3 1.357(9) .
C3 F2 1.346(7) .
C3 C4 1.359(9) .
C4 C5 1.388(8) .
C4 I2 2.076(6) .
C5 F3 1.342(7) .
C5 C6 1.376(9) .
C6 F4 1.348(8) .
C7 C8 1.379(9) .
C7 C12 1.389(8) .
C7 H7 0.9300 .
C8 C9 1.385(11) .
C8 H8 0.9300 .
C9 C10 1.351(11) .
C9 H9 0.9300 .
C10 C11 1.392(10) .
C10 H10 0.9300 .
C11 C12 1.383(8) .
C11 H11 0.9300 .
C12 C12 1.486(11) 2_655
